data_2201669
loop_
_publ_author_name
'Saraogi, Ishu'
'Mruthyunjayaswamy, B. H. M.'
'Ijare, Omkar B.'
'Jadegoud, Y'
'Guru Row, T. N.'

_publ_section_title
;
 4-Chlorobenzohydrazide
;
_journal_issue 12
_journal_name_full 'Acta Crystallographica Section E'
_journal_page_first o1341
_journal_page_last o1342
_journal_paper_doi 10.1107/S1600536802019803
_journal_volume 58
_journal_year 2002
_chemical_formula_iupac 'C7 H7 Cl N2 O'
_chemical_formula_moiety 'C7 H7 Cl N2 O'
_chemical_formula_structural 'C7 H7 N2 O Cl'
_chemical_formula_sum 'C7 H7 Cl N2 O'
_chemical_formula_weight 170.60
_chemical_melting_point 435
_chemical_name_common 'p-chlorobenzoyl hydrazide'
_chemical_name_systematic 4-chlorobenzohydrazide
_space_group_IT_number 14
_symmetry_cell_setting monoclinic
_symmetry_space_group_name_Hall '-P 2ybc'
_symmetry_space_group_name_H-M 'P 1 21/c 1'
_atom_sites_solution_hydrogens geom
_atom_sites_solution_primary direct
_atom_sites_solution_secondary difmap
_cell_angle_alpha 90
_cell_angle_beta 99.664(7)
_cell_angle_gamma 90
_cell_formula_units_Z 4
_cell_length_a 15.945(7)
_cell_length_b 3.8449(16)
_cell_length_c 12.389(5)
_cell_measurement_reflns_used 2013
_cell_measurement_temperature 293(2)
_cell_measurement_theta_max 27.85
_cell_measurement_theta_min 2.59
_cell_volume 748.8(5)
_computing_cell_refinement SMART
_computing_data_collection 'SMART (Bruker, 1998)'
_computing_data_reduction 'SAINT (Bruker, 1998)'
_computing_molecular_graphics 'ORTEP-3 for Windows (Farrugia, 1997) and CAMERON (Watkin et al., 1996)'
_computing_publication_material 'PLATON (Spek, 1990)'
_computing_structure_refinement 'SHELXL97 (Sheldrick, 1997)'
_computing_structure_solution 'SHELXS97 (Sheldrick, 1997)'
_diffrn_ambient_temperature 293(2)
_diffrn_measured_fraction_theta_full 0.996
_diffrn_measured_fraction_theta_max 0.996
_diffrn_measurement_device_type 'Bruker SMART CCD area-detector'
_diffrn_measurement_method '\f and \w'
_diffrn_radiation_monochromator graphite
_diffrn_radiation_source 'fine-focus sealed tube'
_diffrn_radiation_type MoK\a
_diffrn_radiation_wavelength 0.71073
_diffrn_reflns_av_R_equivalents 0.0487
_diffrn_reflns_av_sigmaI/netI 0.0480
_diffrn_reflns_limit_h_max 18
_diffrn_reflns_limit_h_min -18
_diffrn_reflns_limit_k_max 4
_diffrn_reflns_limit_k_min -4
_diffrn_reflns_limit_l_max 14
_diffrn_reflns_limit_l_min -13
_diffrn_reflns_number 4456
_diffrn_reflns_reduction_process
;
 ?
;
_diffrn_reflns_theta_full 25.00
_diffrn_reflns_theta_max 25.00
_diffrn_reflns_theta_min 2.59
_diffrn_standards_decay_% 0
_diffrn_standards_number 0
_exptl_absorpt_coefficient_mu 0.446
_exptl_absorpt_correction_type none
_exptl_crystal_colour colorless
_exptl_crystal_density_diffrn 1.513
_exptl_crystal_density_meas ?
_exptl_crystal_density_method 'Not Measured'
_exptl_crystal_description rod
_exptl_crystal_F_000 352
_exptl_crystal_size_max 0.2
_exptl_crystal_size_mid 0.18
_exptl_crystal_size_min 0.05
_refine_diff_density_max 0.384
_refine_diff_density_min -0.345
_refine_ls_extinction_method none
_refine_ls_goodness_of_fit_ref 1.030
_refine_ls_hydrogen_treatment mixed
_refine_ls_matrix_type full
_refine_ls_number_parameters 108
_refine_ls_number_reflns 1329
_refine_ls_number_restraints 0
_refine_ls_restrained_S_all 1.030
_refine_ls_R_factor_all 0.0812
_refine_ls_R_factor_gt 0.0606
_refine_ls_shift/su_max 0.010
_refine_ls_shift/su_mean 0.002
_refine_ls_structure_factor_coef Fsqd
_refine_ls_weighting_details 'calc w = 1/[\s^2^(Fo^2^)+(0.1534P)^2^+0.0248P] where P = (Fo^2^+2Fc^2^)/3'
_refine_ls_weighting_scheme calc
_refine_ls_wR_factor_gt 0.1355
_refine_ls_wR_factor_ref 0.1431
_reflns_number_gt 981
_reflns_number_total 1329
_reflns_threshold_expression I>2\s(I)
_cod_data_source_file wn6123.cif
_cod_data_source_block I
_cod_depositor_comments
;
The following automatic conversions were performed:

'_exptl_crystal_density_meas' value 'Not Measured' was changed to '?'
- the value is perceived as not measured.

Automatic conversion script
Id: cif_fix_values 3008 2015-01-20 13:52:24Z robertas 
;
_cod_original_cell_volume 748.7(5)
_cod_original_sg_symbol_H-M 'P 21/c'
_cod_database_code 2201669
_cod_database_fobs_code 2201669

loop_
_symmetry_equiv_pos_as_xyz
x,y,z
-x,1/2+y,1/2-z
-x,-y,-z
x,1/2-y,1/2+z

loop_
_atom_site_label
_atom_site_fract_x
_atom_site_fract_y
_atom_site_fract_z
_atom_site_U_iso_or_equiv
_atom_site_adp_type
_atom_site_calc_flag
_atom_site_refinement_flags
_atom_site_occupancy
_atom_site_disorder_assembly
_atom_site_disorder_group
_atom_site_type_symbol
Cl1 0.45824(5) 0.7728(2) 0.37421(8) 0.0713(4) Uani d . 1 . . Cl
C7 0.12270(16) 0.3411(6) 0.1246(2) 0.0308(6) Uani d . 1 . . C
N1 0.05582(12) 0.3817(6) 0.17382(17) 0.0368(6) Uani d . 1 . . N
H1 0.0623 0.4934 0.2348 0.044 Uiso calc R 1 . . H
N2 -0.02547(15) 0.2501(8) 0.13093(18) 0.0362(6) Uani d . 1 . . N
H2N -0.0566(19) 0.400(8) 0.091(3) 0.048(9) Uiso d . 1 . . H
H1N -0.0179(18) 0.074(8) 0.093(3) 0.050(10) Uiso d . 1 . . H
C5 0.26727(16) 0.5765(7) 0.1344(2) 0.0407(7) Uani d . 1 . . C
H5 0.2561 0.5962 0.0585 0.049 Uiso calc R 1 . . H
C1 0.36096(17) 0.6420(7) 0.3013(3) 0.0436(7) Uani d . 1 . . C
C4 0.20523(15) 0.4470(6) 0.18823(19) 0.0314(6) Uani d . 1 . . C
C3 0.22348(16) 0.4105(7) 0.3013(2) 0.0389(7) Uani d . 1 . . C
H3 0.1827 0.3207 0.3392 0.047 Uiso calc R 1 . . H
C2 0.30190(18) 0.5071(7) 0.3571(2) 0.0454(8) Uani d . 1 . . C
H2 0.3145 0.4805 0.4327 0.054 Uiso calc R 1 . . H
O1 0.11599(11) 0.2207(5) 0.03092(14) 0.0417(5) Uani d . 1 . . O
C6 0.34545(18) 0.6774(8) 0.1900(3) 0.0474(8) Uani d . 1 . . C
H6 0.3867 0.7674 0.1529 0.057 Uiso calc R 1 . . H

loop_
_atom_site_aniso_label
_atom_site_aniso_U_11
_atom_site_aniso_U_22
_atom_site_aniso_U_33
_atom_site_aniso_U_12
_atom_site_aniso_U_13
_atom_site_aniso_U_23
Cl1 0.0433(5) 0.0794(7) 0.0797(8) -0.0065(4) -0.0230(4) -0.0099(5)
C7 0.0346(13) 0.0402(14) 0.0170(12) 0.0014(11) 0.0023(10) 0.0027(11)
N1 0.0308(12) 0.0617(14) 0.0171(11) -0.0058(10) 0.0011(9) -0.0083(10)
N2 0.0333(12) 0.0570(16) 0.0167(11) -0.0041(12) -0.0007(10) 0.0000(11)
C5 0.0378(15) 0.0584(18) 0.0254(14) -0.0015(13) 0.0038(12) 0.0038(13)
C1 0.0328(14) 0.0470(16) 0.0458(18) 0.0030(13) -0.0085(13) -0.0077(14)
C4 0.0327(13) 0.0419(14) 0.0187(13) 0.0027(11) 0.0017(10) -0.0023(11)
C3 0.0381(15) 0.0583(17) 0.0198(13) 0.0030(13) 0.0032(11) 0.0006(12)
C2 0.0450(16) 0.0627(19) 0.0240(14) 0.0064(14) -0.0069(13) -0.0052(13)
O1 0.0399(11) 0.0668(13) 0.0176(10) -0.0004(9) 0.0029(8) -0.0082(8)
C6 0.0353(15) 0.0597(18) 0.0470(19) -0.0034(13) 0.0061(14) 0.0048(15)

loop_
_atom_type_symbol
_atom_type_description
_atom_type_scat_dispersion_real
_atom_type_scat_dispersion_imag
_atom_type_scat_source
O O 0.0106 0.0060 'International Tables Vol C Tables 4.2.6.8 and 6.1.1.4'
N N 0.0061 0.0033 'International Tables Vol C Tables 4.2.6.8 and 6.1.1.4'
Cl Cl 0.1484 0.1585 'International Tables Vol C Tables 4.2.6.8 and 6.1.1.4'
H H 0.0000 0.0000 'International Tables Vol C Tables 4.2.6.8 and 6.1.1.4'
C C 0.0033 0.0016 'International Tables Vol C Tables 4.2.6.8 and 6.1.1.4'

loop_
_geom_angle_atom_site_label_1
_geom_angle_atom_site_label_2
_geom_angle_atom_site_label_3
_geom_angle
O1 C7 N1 121.8(2)
O1 C7 C4 122.3(2)
N1 C7 C4 115.9(2)
C7 N1 N2 123.0(2)
C7 N1 H1 118.5
N2 N1 H1 118.5
N1 N2 H2N 112(2)
N1 N2 H1N 107(2)
H2N N2 H1N 110(3)
C6 C5 C4 121.6(3)
C6 C5 H5 119.2
C4 C5 H5 119.2
C2 C1 C6 121.8(3)
C2 C1 Cl1 118.8(2)
C6 C1 Cl1 119.4(2)
C5 C4 C3 118.7(2)
C5 C4 C7 119.4(2)
C3 C4 C7 121.9(2)
C2 C3 C4 119.9(3)
C2 C3 H3 120.0
C4 C3 H3 120.0
C1 C2 C3 119.8(3)
C1 C2 H2 120.1
C3 C2 H2 120.1
C1 C6 C5 118.2(3)
C1 C6 H6 120.9
C5 C6 H6 120.9

loop_
_geom_bond_atom_site_label_1
_geom_bond_atom_site_label_2
_geom_bond_site_symmetry_2
_geom_bond_distance
_geom_bond_publ_flag
Cl1 C1 . 1.733(3) ?
C7 O1 . 1.237(3) ?
C7 N1 . 1.324(3) ?
C7 C4 . 1.473(4) ?
N1 N2 . 1.410(3) ?
N1 H1 . 0.8600 ?
N2 H2N . 0.86(3) ?
N2 H1N . 0.85(3) ?
C5 C6 . 1.375(4) ?
C5 C4 . 1.376(4) ?
C5 H5 . 0.9300 ?
C1 C2 . 1.361(4) ?
C1 C6 . 1.366(4) ?
C4 C3 . 1.389(4) ?
C3 C2 . 1.374(4) ?
C3 H3 . 0.9300 ?
C2 H2 . 0.9300 ?
C6 H6 . 0.9300 ?

loop_
_geom_hbond_atom_site_label_D
_geom_hbond_atom_site_label_H
_geom_hbond_atom_site_label_A
_geom_hbond_site_symmetry_A
_geom_hbond_distance_DH
_geom_hbond_distance_HA
_geom_hbond_distance_DA
_geom_hbond_angle_DHA
_geom_hbond_publ_flag
N1 H1 N2 2_555 0.86 2.10 2.911(4) 157 yes
N2 H2N O1 3_565 0.86(3) 2.22(4) 3.046(4) 168(3) yes

loop_
_cod_related_entry_id
_cod_related_entry_database
_cod_related_entry_code
1 ChemSpider 10359
